data_7049766
loop_
_publ_author_name
'Pan, Yu'
'Li, Wenqiang'
'Wei, Ning-Ning'
'So, Yat-Ming'
'Lai, Xiaoling'
'Li, Yang'
'Jiang, Kang'
'He, Gaohong'

_publ_section_title
;
 Highly active rare-earth metal catalysts for heteroselective ring-opening
 polymerization of racemic lactide.
;
_journal_issue 25
_journal_name_full 'Dalton transactions (Cambridge, England : 2003)'
_journal_page_first 9079
_journal_page_last 9088
_journal_paper_doi 10.1039/c9dt00541b
_journal_volume 48
_journal_year 2019
_chemical_formula_sum 'C35 H51 N2 O2 Sc Si2'
_chemical_formula_weight 632.91
_space_group_crystal_system monoclinic
_space_group_IT_number 14
_space_group_name_Hall '-P 2ybc'
_space_group_name_H-M_alt 'P 1 21/c 1'
_symmetry_space_group_name_Hall '-P 2ybc'
_symmetry_space_group_name_H-M 'P 1 21/c 1'
_atom_sites_solution_hydrogens geom
_audit_creation_method SHELXL-2016/6
_audit_update_record
;
2019-01-20 deposited with the CCDC.    2019-04-16 downloaded from the CCDC.
;
_cell_angle_alpha 90
_cell_angle_beta 90.242(2)
_cell_angle_gamma 90
_cell_formula_units_Z 4
_cell_length_a 17.7574(11)
_cell_length_b 16.5643(10)
_cell_length_c 12.3893(8)
_cell_measurement_reflns_used 9933
_cell_measurement_temperature 150(2)
_cell_measurement_theta_max 26.15
_cell_measurement_theta_min 2.60
_cell_volume 3644.1(4)
_computing_cell_refinement 'Bruker SAINT'
_computing_data_collection 'Bruker D8 QUEST'
_computing_data_reduction 'Bruker SAINT'
_computing_molecular_graphics 'Bruker SHELXTL'
_computing_publication_material 'Bruker SHELXTL'
_computing_structure_refinement 'SHELXL-2016/6 (Sheldrick, 2016)'
_computing_structure_solution 'SHELXS-97 (Sheldrick 2008)'
_diffrn_ambient_temperature 150(2)
_diffrn_measured_fraction_theta_full 0.993
_diffrn_measured_fraction_theta_max 0.986
_diffrn_measurement_device_type 'Bruker D8 QUEST'
_diffrn_measurement_method '\f and \w scans'
_diffrn_radiation_type MoK\a
_diffrn_radiation_wavelength 0.71073
_diffrn_reflns_av_R_equivalents 0.1309
_diffrn_reflns_av_unetI/netI 0.1293
_diffrn_reflns_Laue_measured_fraction_full 0.993
_diffrn_reflns_Laue_measured_fraction_max 0.986
_diffrn_reflns_limit_h_max 21
_diffrn_reflns_limit_h_min -21
_diffrn_reflns_limit_k_max 20
_diffrn_reflns_limit_k_min -20
_diffrn_reflns_limit_l_max 15
_diffrn_reflns_limit_l_min -14
_diffrn_reflns_number 25945
_diffrn_reflns_point_group_measured_fraction_full 0.993
_diffrn_reflns_point_group_measured_fraction_max 0.986
_diffrn_reflns_theta_full 25.242
_diffrn_reflns_theta_max 26.148
_diffrn_reflns_theta_min 2.603
_diffrn_source 'fine-focus sealed tube'
_exptl_absorpt_coefficient_mu 0.298
_exptl_absorpt_correction_T_max 0.963
_exptl_absorpt_correction_T_min 0.932
_exptl_absorpt_correction_type multi-scans
_exptl_absorpt_process_details 'SADABS, Sheldrick, 1996'
_exptl_crystal_colour yellow
_exptl_crystal_density_diffrn 1.154
_exptl_crystal_density_method 'not measured'
_exptl_crystal_description block
_exptl_crystal_F_000 1360
_exptl_crystal_size_max 0.27
_exptl_crystal_size_mid 0.19
_exptl_crystal_size_min 0.12
_refine_diff_density_max 1.156
_refine_diff_density_min -1.318
_refine_diff_density_rms 0.137
_refine_ls_extinction_method none
_refine_ls_goodness_of_fit_ref 1.050
_refine_ls_hydrogen_treatment constr
_refine_ls_matrix_type full
_refine_ls_number_parameters 379
_refine_ls_number_reflns 7172
_refine_ls_number_restraints 252
_refine_ls_restrained_S_all 1.084
_refine_ls_R_factor_all 0.1342
_refine_ls_R_factor_gt 0.0911
_refine_ls_shift/su_max 0.000
_refine_ls_shift/su_mean 0.000
_refine_ls_structure_factor_coef Fsqd
_refine_ls_weighting_details 'w=1/[\s^2^(Fo^2^)+(0.1782P)^2^] where P=(Fo^2^+2Fc^2^)/3'
_refine_ls_weighting_scheme calc
_refine_ls_wR_factor_gt 0.2398
_refine_ls_wR_factor_ref 0.2890
_reflns_Friedel_coverage 0.000
_reflns_number_gt 4597
_reflns_number_total 7172
_reflns_threshold_expression 'I > 2\s(I)'
_cod_data_source_file c9dt00541b2.cif
_cod_data_source_block Sc-MePh-Ph
_cod_depositor_comments 'Adding full bibliography for 7049763--7049766.cif.'
_cod_database_code 7049766
_shelx_shelxl_version_number 2016/6
_shelx_space_group_comment
;
The symmetry employed for this shelxl refinement is uniquely defined
by the following loop, which should always be used as a source of
symmetry information in preference to the above space-group names.
They are only intended as comments.
;

loop_
_space_group_symop_operation_xyz
'x, y, z'
'-x, y+1/2, -z+1/2'
'-x, -y, -z'
'x, -y-1/2, z-1/2'

loop_
_atom_site_label
_atom_site_type_symbol
_atom_site_fract_x
_atom_site_fract_y
_atom_site_fract_z
_atom_site_U_iso_or_equiv
_atom_site_adp_type
_atom_site_occupancy
_atom_site_site_symmetry_order
_atom_site_calc_flag
_atom_site_refinement_flags_posn
_atom_site_refinement_flags_adp
Sc Sc 0.22896(5) 0.52091(4) 0.30441(6) 0.0229(3) Uani 1 1 d . U
Si2 Si 0.15895(8) 0.42253(7) 0.54624(9) 0.0299(4) Uani 1 1 d . U
Si1 Si 0.11993(9) 0.70520(7) 0.25696(10) 0.0361(4) Uani 1 1 d . U
O2 O 0.1471(2) 0.44938(17) 0.2060(2) 0.0345(8) Uani 1 1 d . U
O1 O 0.3876(2) 0.7125(2) 0.3922(2) 0.0463(10) Uani 1 1 d . U
N1 N 0.3115(2) 0.6039(2) 0.3815(2) 0.0266(8) Uani 1 1 d . U
N2 N 0.3180(2) 0.51949(19) 0.1846(3) 0.0281(9) Uani 1 1 d . U
C7 C 0.3610(3) 0.6487(3) 0.3339(3) 0.0295(10) Uani 1 1 d . U
C3 C 0.4206(3) 0.5634(2) 0.0665(3) 0.0281(10) Uani 1 1 d . U
H3 H 0.4117 0.5188 0.0200 0.034 Uiso 1 1 calc R U
C24 C 0.1395(3) 0.6127(2) 0.3348(3) 0.0304(10) Uani 1 1 d . U
H24A H 0.0916 0.5822 0.3351 0.036 Uiso 1 1 calc R U
H24B H 0.1477 0.6310 0.4100 0.036 Uiso 1 1 calc R U
C5 C 0.3954(3) 0.6379(2) 0.2293(3) 0.0259(10) Uani 1 1 d . U
C4 C 0.3759(3) 0.5715(2) 0.1613(3) 0.0253(9) Uani 1 1 d . U
C28 C 0.2286(3) 0.4302(2) 0.4365(3) 0.0264(9) Uani 1 1 d . U
H28A H 0.2285 0.3768 0.4005 0.032 Uiso 1 1 calc R U
H28B H 0.2783 0.4352 0.4726 0.032 Uiso 1 1 calc R U
C2 C 0.4758(3) 0.6174(3) 0.0401(3) 0.0340(11) Uani 1 1 d . U
H2 H 0.5035 0.6096 -0.0245 0.041 Uiso 1 1 calc R U
C16 C 0.3151(3) 0.4481(2) 0.1180(3) 0.0311(11) Uani 1 1 d . U
C6 C 0.4514(3) 0.6930(3) 0.1986(3) 0.0343(11) Uani 1 1 d . U
H6 H 0.4610 0.7383 0.2437 0.041 Uiso 1 1 calc R U
C1 C 0.4927(3) 0.6839(3) 0.1057(4) 0.0381(12) Uani 1 1 d . U
H1 H 0.5312 0.7212 0.0869 0.046 Uiso 1 1 calc R U
C35 C 0.1471(3) 0.3612(3) 0.1933(4) 0.0381(12) Uani 1 1 d . U
H35A H 0.1312 0.3348 0.2611 0.046 Uiso 1 1 calc R U
H35B H 0.1981 0.3418 0.1745 0.046 Uiso 1 1 calc R U
C9 C 0.3060(3) 0.6332(3) 0.4943(3) 0.0361(12) Uani 1 1 d . U
H9 H 0.2520 0.6349 0.5167 0.043 Uiso 1 1 calc R U
C21 C 0.3519(3) 0.3783(3) 0.1561(4) 0.0407(13) Uani 1 1 d . U
C30 C 0.1388(3) 0.5208(3) 0.6176(4) 0.0445(14) Uani 1 1 d . U
H30A H 0.1015 0.5117 0.6744 0.067 Uiso 1 1 calc R U
H30B H 0.1854 0.5416 0.6499 0.067 Uiso 1 1 calc R U
H30C H 0.1191 0.5602 0.5656 0.067 Uiso 1 1 calc R U
C17 C 0.2758(3) 0.4484(3) 0.0201(3) 0.0428(13) Uani 1 1 d . U
C8 C 0.3366(3) 0.7191(3) 0.4841(4) 0.0483(15) Uani 1 1 d . U
H8A H 0.2956 0.7582 0.4694 0.058 Uiso 1 1 calc R U
H8B H 0.3639 0.7357 0.5503 0.058 Uiso 1 1 calc R U
C23 C 0.2389(4) 0.5228(3) -0.0204(4) 0.0494(15) Uani 1 1 d . U
H23A H 0.2143 0.5116 -0.0897 0.074 Uiso 1 1 calc R U
H23B H 0.2012 0.5409 0.0318 0.074 Uiso 1 1 calc R U
H23C H 0.2769 0.5651 -0.0301 0.074 Uiso 1 1 calc R U
C10 C 0.3510(3) 0.5808(4) 0.5729(3) 0.0447(13) Uani 1 1 d . U
C29 C 0.0676(3) 0.3852(3) 0.4897(4) 0.0499(14) Uani 1 1 d . U
H29A H 0.0305 0.3810 0.5477 0.075 Uiso 1 1 calc R U
H29B H 0.0494 0.4230 0.4347 0.075 Uiso 1 1 calc R U
H29C H 0.0752 0.3319 0.4570 0.075 Uiso 1 1 calc R U
C32 C 0.0753(4) 0.4783(3) 0.1623(4) 0.0481(14) Uani 1 1 d . U
H32A H 0.0799 0.5344 0.1357 0.058 Uiso 1 1 calc R U
H32B H 0.0353 0.4761 0.2177 0.058 Uiso 1 1 calc R U
C31 C 0.1909(4) 0.3514(3) 0.6553(4) 0.0497(15) Uani 1 1 d . U
H31A H 0.1527 0.3488 0.7119 0.075 Uiso 1 1 calc R U
H31B H 0.1983 0.2974 0.6246 0.075 Uiso 1 1 calc R U
H31C H 0.2385 0.3707 0.6862 0.075 Uiso 1 1 calc R U
C15 C 0.3970(3) 0.5189(4) 0.5418(4) 0.0497(14) Uani 1 1 d . U
H15 H 0.4033 0.5081 0.4671 0.060 Uiso 1 1 calc R U
C22 C 0.3968(3) 0.3783(3) 0.2584(5) 0.0572(17) Uani 1 1 d . U
H22A H 0.4177 0.3243 0.2707 0.086 Uiso 1 1 calc R U
H22B H 0.4379 0.4175 0.2526 0.086 Uiso 1 1 calc R U
H22C H 0.3641 0.3930 0.3188 0.086 Uiso 1 1 calc R U
C27 C 0.1231(4) 0.7974(3) 0.3436(5) 0.0605(17) Uani 1 1 d . U
H27A H 0.1124 0.8452 0.2994 0.091 Uiso 1 1 calc R U
H27B H 0.0853 0.7929 0.4007 0.091 Uiso 1 1 calc R U
H27C H 0.1732 0.8026 0.3762 0.091 Uiso 1 1 calc R U
C20 C 0.3464(4) 0.3072(3) 0.0935(6) 0.0608(18) Uani 1 1 d . U
H20 H 0.3701 0.2590 0.1177 0.073 Uiso 1 1 calc R U
C18 C 0.2721(4) 0.3769(4) -0.0403(4) 0.0582(17) Uani 1 1 d . U
H18 H 0.2457 0.3763 -0.1071 0.070 Uiso 1 1 calc R U
C33 C 0.0586(4) 0.4205(3) 0.0705(5) 0.0592(16) Uani 1 1 d . U
H33A H 0.0036 0.4149 0.0595 0.071 Uiso 1 1 calc R U
H33B H 0.0815 0.4400 0.0026 0.071 Uiso 1 1 calc R U
C19 C 0.3063(4) 0.3074(4) -0.0038(6) 0.070(2) Uani 1 1 d . U
H19 H 0.3027 0.2593 -0.0451 0.084 Uiso 1 1 calc R U
C34 C 0.0920(4) 0.3426(4) 0.1032(5) 0.0644(17) Uani 1 1 d . U
H34A H 0.1184 0.3173 0.0416 0.077 Uiso 1 1 calc R U
H34B H 0.0524 0.3052 0.1288 0.077 Uiso 1 1 calc R U
C26 C 0.0257(4) 0.7032(4) 0.1869(5) 0.0673(19) Uani 1 1 d . U
H26A H 0.0184 0.7537 0.1470 0.101 Uiso 1 1 calc R U
H26B H 0.0239 0.6576 0.1366 0.101 Uiso 1 1 calc R U
H26C H -0.0142 0.6973 0.2406 0.101 Uiso 1 1 calc R U
C11 C 0.3422(4) 0.5970(5) 0.6837(4) 0.0677(19) Uani 1 1 d . U
H11 H 0.3103 0.6396 0.7068 0.081 Uiso 1 1 calc R U
C25 C 0.1907(5) 0.7212(4) 0.1484(5) 0.079(2) Uani 1 1 d . U
H25A H 0.1786 0.7708 0.1088 0.118 Uiso 1 1 calc R U
H25B H 0.2410 0.7261 0.1807 0.118 Uiso 1 1 calc R U
H25C H 0.1898 0.6752 0.0987 0.118 Uiso 1 1 calc R U
C14 C 0.4348(4) 0.4714(5) 0.6170(5) 0.073(2) Uani 1 1 d . U
H14 H 0.4666 0.4285 0.5943 0.088 Uiso 1 1 calc R U
C13 C 0.4249(4) 0.4881(6) 0.7280(5) 0.082(2) Uani 1 1 d . U
H13 H 0.4493 0.4559 0.7811 0.099 Uiso 1 1 calc R U
C12 C 0.3800(5) 0.5509(6) 0.7578(5) 0.091(3) Uani 1 1 d . U
H12 H 0.3747 0.5630 0.8324 0.109 Uiso 1 1 calc R U

loop_
_atom_site_aniso_label
_atom_site_aniso_U_11
_atom_site_aniso_U_22
_atom_site_aniso_U_33
_atom_site_aniso_U_23
_atom_site_aniso_U_13
_atom_site_aniso_U_12
Sc 0.0469(6) 0.0077(4) 0.0144(4) 0.0006(3) 0.0140(3) 0.0001(3)
Si2 0.0554(9) 0.0135(6) 0.0209(6) 0.0033(4) 0.0149(5) -0.0027(5)
Si1 0.0671(10) 0.0148(6) 0.0265(7) 0.0050(5) 0.0168(6) 0.0087(6)
O2 0.060(2) 0.0122(14) 0.0314(16) -0.0032(13) 0.0121(15) -0.0019(14)
O1 0.073(3) 0.042(2) 0.0240(16) -0.0159(15) 0.0244(16) -0.0285(18)
N1 0.045(2) 0.0232(18) 0.0118(15) -0.0027(13) 0.0135(14) -0.0013(16)
N2 0.058(3) 0.0114(16) 0.0146(16) -0.0022(13) 0.0155(16) -0.0006(15)
C7 0.045(3) 0.025(2) 0.0184(19) -0.0048(17) 0.0075(18) -0.0050(19)
C3 0.049(3) 0.018(2) 0.0174(18) 0.0019(16) 0.0135(18) 0.0074(19)
C24 0.051(3) 0.0155(19) 0.025(2) -0.0002(17) 0.0143(19) 0.0000(19)
C5 0.045(3) 0.020(2) 0.0135(17) -0.0014(16) 0.0095(17) -0.0027(18)
C4 0.047(3) 0.0148(19) 0.0138(17) 0.0015(15) 0.0114(17) 0.0018(17)
C28 0.044(3) 0.0154(19) 0.0196(19) 0.0037(16) 0.0071(17) 0.0007(17)
C2 0.056(3) 0.024(2) 0.022(2) 0.0047(18) 0.020(2) 0.004(2)
C16 0.052(3) 0.0135(19) 0.028(2) -0.0071(17) 0.028(2) -0.0003(18)
C6 0.051(3) 0.027(2) 0.025(2) -0.0042(18) 0.012(2) -0.009(2)
C1 0.052(3) 0.032(2) 0.030(2) 0.000(2) 0.021(2) -0.009(2)
C35 0.065(3) 0.014(2) 0.036(2) -0.0050(18) 0.016(2) -0.005(2)
C9 0.056(3) 0.038(3) 0.0141(19) -0.0063(18) 0.0148(19) -0.009(2)
C21 0.057(3) 0.020(2) 0.046(3) 0.004(2) 0.031(2) 0.009(2)
C30 0.079(4) 0.025(2) 0.030(2) -0.0027(19) 0.028(2) 0.000(2)
C17 0.072(4) 0.033(3) 0.023(2) -0.013(2) 0.026(2) -0.018(2)
C8 0.074(4) 0.045(3) 0.027(2) -0.017(2) 0.026(2) -0.024(3)
C23 0.070(4) 0.058(4) 0.020(2) 0.008(2) 0.001(2) -0.014(3)
C10 0.048(3) 0.067(4) 0.018(2) -0.003(2) 0.012(2) -0.011(3)
C29 0.065(4) 0.045(3) 0.039(3) 0.002(2) 0.017(3) -0.007(3)
C32 0.068(4) 0.032(3) 0.044(3) -0.008(2) -0.005(3) 0.003(2)
C31 0.082(4) 0.033(3) 0.034(3) 0.015(2) 0.022(3) 0.004(3)
C15 0.052(3) 0.069(4) 0.028(2) 0.011(2) 0.004(2) -0.008(3)
C22 0.071(4) 0.035(3) 0.066(4) 0.019(3) 0.036(3) 0.023(3)
C27 0.104(5) 0.020(2) 0.057(4) 0.001(3) -0.002(3) 0.007(3)
C20 0.073(4) 0.019(2) 0.090(4) -0.006(3) 0.048(3) 0.000(2)
C18 0.080(4) 0.056(4) 0.039(3) -0.024(3) 0.026(3) -0.022(3)
C33 0.078(4) 0.038(3) 0.062(3) -0.006(3) -0.014(3) -0.014(3)
C19 0.092(5) 0.039(3) 0.079(4) -0.033(3) 0.052(4) -0.020(3)
C34 0.085(4) 0.039(3) 0.070(4) -0.012(3) -0.013(3) -0.010(3)
C26 0.095(5) 0.041(3) 0.066(4) 0.002(3) -0.015(4) 0.017(3)
C11 0.072(4) 0.118(5) 0.013(2) 0.004(3) 0.008(2) -0.006(4)
C25 0.113(6) 0.056(4) 0.068(4) 0.034(3) 0.056(4) 0.021(4)
C14 0.073(4) 0.094(5) 0.052(3) 0.022(3) 0.003(3) 0.001(4)
C13 0.072(4) 0.134(6) 0.041(3) 0.039(4) -0.008(3) -0.005(4)
C12 0.091(5) 0.153(7) 0.028(3) 0.016(4) 0.013(3) 0.000(5)

loop_
_atom_type_symbol
_atom_type_description
_atom_type_scat_dispersion_real
_atom_type_scat_dispersion_imag
_atom_type_scat_source
C C 0.0033 0.0016 'International Tables Vol C Tables 4.2.6.8 and 6.1.1.4'
H H 0.0000 0.0000 'International Tables Vol C Tables 4.2.6.8 and 6.1.1.4'
N N 0.0061 0.0033 'International Tables Vol C Tables 4.2.6.8 and 6.1.1.4'
O O 0.0106 0.0060 'International Tables Vol C Tables 4.2.6.8 and 6.1.1.4'
Sc Sc 0.2519 0.3716 'International Tables Vol C Tables 4.2.6.8 and 6.1.1.4'
Si Si 0.0817 0.0704 'International Tables Vol C Tables 4.2.6.8 and 6.1.1.4'

loop_
_geom_angle_atom_site_label_1
_geom_angle_atom_site_label_2
_geom_angle_atom_site_label_3
_geom_angle
N2 Sc C28 119.99(15)
N2 Sc N1 79.60(13)
C28 Sc N1 96.06(15)
N2 Sc C24 130.01(14)
C28 Sc C24 109.42(15)
N1 Sc C24 88.55(16)
N2 Sc O2 95.47(13)
C28 Sc O2 92.26(14)
N1 Sc O2 171.63(11)
C24 Sc O2 89.52(15)
C28 Si2 C29 109.3(2)
C28 Si2 C31 111.8(2)
C29 Si2 C31 108.7(3)
C28 Si2 C30 114.5(2)
C29 Si2 C30 107.2(3)
C31 Si2 C30 105.2(2)
C24 Si1 C25 111.7(3)
C24 Si1 C27 112.0(2)
C25 Si1 C27 106.2(3)
C24 Si1 C26 113.1(3)
C25 Si1 C26 105.7(4)
C27 Si1 C26 107.7(3)
C32 O2 C35 106.6(4)
C32 O2 Sc 126.3(3)
C35 O2 Sc 125.9(3)
C7 O1 C8 104.9(3)
C7 N1 C9 106.8(4)
C7 N1 Sc 127.4(3)
C9 N1 Sc 124.2(3)
C4 N2 C16 114.7(3)
C4 N2 Sc 133.2(2)
C16 N2 Sc 112.0(3)
N1 C7 O1 115.9(3)
N1 C7 C5 128.8(4)
O1 C7 C5 115.1(4)
C2 C3 C4 122.5(4)
C2 C3 H3 118.8
C4 C3 H3 118.8
Si1 C24 Sc 127.7(2)
Si1 C24 H24A 105.4
Sc C24 H24A 105.4
Si1 C24 H24B 105.4
Sc C24 H24B 105.4
H24A C24 H24B 106.0
C6 C5 C4 120.8(3)
C6 C5 C7 117.6(4)
C4 C5 C7 121.5(4)
N2 C4 C3 122.3(4)
N2 C4 C5 122.6(3)
C3 C4 C5 115.1(4)
Si2 C28 Sc 126.3(2)
Si2 C28 H28A 105.7
Sc C28 H28A 105.7
Si2 C28 H28B 105.7
Sc C28 H28B 105.7
H28A C28 H28B 106.2
C3 C2 C1 121.8(4)
C3 C2 H2 119.1
C1 C2 H2 119.1
C17 C16 C21 121.5(4)
C17 C16 N2 120.7(4)
C21 C16 N2 117.8(4)
C1 C6 C5 122.4(4)
C1 C6 H6 118.8
C5 C6 H6 118.8
C6 C1 C2 117.2(4)
C6 C1 H1 121.4
C2 C1 H1 121.4
O2 C35 C34 106.4(4)
O2 C35 H35A 110.5
C34 C35 H35A 110.5
O2 C35 H35B 110.5
C34 C35 H35B 110.5
H35A C35 H35B 108.6
N1 C9 C10 112.3(4)
N1 C9 C8 101.7(3)
C10 C9 C8 113.4(5)
N1 C9 H9 109.7
C10 C9 H9 109.7
C8 C9 H9 109.7
C16 C21 C20 118.0(5)
C16 C21 C22 121.9(4)
C20 C21 C22 120.0(5)
Si2 C30 H30A 109.5
Si2 C30 H30B 109.5
H30A C30 H30B 109.5
Si2 C30 H30C 109.5
H30A C30 H30C 109.5
H30B C30 H30C 109.5
C16 C17 C18 118.8(5)
C16 C17 C23 121.0(4)
C18 C17 C23 120.2(5)
O1 C8 C9 102.4(4)
O1 C8 H8A 111.3
C9 C8 H8A 111.3
O1 C8 H8B 111.3
C9 C8 H8B 111.3
H8A C8 H8B 109.2
C17 C23 H23A 109.5
C17 C23 H23B 109.5
H23A C23 H23B 109.5
C17 C23 H23C 109.5
H23A C23 H23C 109.5
H23B C23 H23C 109.5
C15 C10 C11 119.1(6)
C15 C10 C9 123.9(4)
C11 C10 C9 117.0(5)
Si2 C29 H29A 109.5
Si2 C29 H29B 109.5
H29A C29 H29B 109.5
Si2 C29 H29C 109.5
H29A C29 H29C 109.5
H29B C29 H29C 109.5
O2 C32 C33 103.8(4)
O2 C32 H32A 111.0
C33 C32 H32A 111.0
O2 C32 H32B 111.0
C33 C32 H32B 111.0
H32A C32 H32B 109.0
Si2 C31 H31A 109.5
Si2 C31 H31B 109.5
H31A C31 H31B 109.5
Si2 C31 H31C 109.5
H31A C31 H31C 109.5
H31B C31 H31C 109.5
C10 C15 C14 121.6(5)
C10 C15 H15 119.2
C14 C15 H15 119.2
C21 C22 H22A 109.5
C21 C22 H22B 109.5
H22A C22 H22B 109.5
C21 C22 H22C 109.5
H22A C22 H22C 109.5
H22B C22 H22C 109.5
Si1 C27 H27A 109.5
Si1 C27 H27B 109.5
H27A C27 H27B 109.5
Si1 C27 H27C 109.5
H27A C27 H27C 109.5
H27B C27 H27C 109.5
C19 C20 C21 120.3(6)
C19 C20 H20 119.9
C21 C20 H20 119.9
C19 C18 C17 120.7(6)
C19 C18 H18 119.6
C17 C18 H18 119.6
C34 C33 C32 105.6(5)
C34 C33 H33A 110.6
C32 C33 H33A 110.6
C34 C33 H33B 110.6
C32 C33 H33B 110.6
H33A C33 H33B 108.8
C18 C19 C20 120.6(5)
C18 C19 H19 119.7
C20 C19 H19 119.7
C33 C34 C35 106.4(5)
C33 C34 H34A 110.5
C35 C34 H34A 110.5
C33 C34 H34B 110.5
C35 C34 H34B 110.5
H34A C34 H34B 108.6
Si1 C26 H26A 109.5
Si1 C26 H26B 109.5
H26A C26 H26B 109.5
Si1 C26 H26C 109.5
H26A C26 H26C 109.5
H26B C26 H26C 109.5
C12 C11 C10 119.5(7)
C12 C11 H11 120.3
C10 C11 H11 120.3
Si1 C25 H25A 109.5
Si1 C25 H25B 109.5
H25A C25 H25B 109.5
Si1 C25 H25C 109.5
H25A C25 H25C 109.5
H25B C25 H25C 109.5
C15 C14 C13 118.6(7)
C15 C14 H14 120.7
C13 C14 H14 120.7
C12 C13 C14 119.3(7)
C12 C13 H13 120.4
C14 C13 H13 120.4
C13 C12 C11 122.0(6)
C13 C12 H12 119.0
C11 C12 H12 119.0

loop_
_geom_bond_atom_site_label_1
_geom_bond_atom_site_label_2
_geom_bond_distance
Sc N2 2.173(3)
Sc C28 2.223(4)
Sc N1 2.223(4)
Sc C24 2.232(4)
Sc O2 2.234(3)
Si2 C28 1.846(4)
Si2 C29 1.869(6)
Si2 C31 1.879(5)
Si2 C30 1.888(4)
Si1 C24 1.843(4)
Si1 C25 1.864(5)
Si1 C27 1.868(5)
Si1 C26 1.882(7)
O2 C32 1.463(7)
O2 C35 1.468(5)
O1 C7 1.363(5)
O1 C8 1.462(5)
N1 C7 1.294(5)
N1 C9 1.482(5)
N2 C4 1.373(5)
N2 C16 1.443(5)
C7 C5 1.446(5)
C3 C2 1.369(6)
C3 C4 1.426(5)
C3 H3 0.9500
C24 H24A 0.9900
C24 H24B 0.9900
C5 C6 1.404(6)
C5 C4 1.427(6)
C28 H28A 0.9900
C28 H28B 0.9900
C2 C1 1.401(6)
C2 H2 0.9500
C16 C17 1.397(7)
C16 C21 1.408(6)
C6 C1 1.376(6)
C6 H6 0.9500
C1 H1 0.9500
C35 C34 1.512(8)
C35 H35A 0.9900
C35 H35B 0.9900
C9 C10 1.528(8)
C9 C8 1.529(7)
C9 H9 1.0000
C21 C20 1.414(7)
C21 C22 1.494(8)
C30 H30A 0.9800
C30 H30B 0.9800
C30 H30C 0.9800
C17 C18 1.403(7)
C17 C23 1.482(8)
C8 H8A 0.9900
C8 H8B 0.9900
C23 H23A 0.9800
C23 H23B 0.9800
C23 H23C 0.9800
C10 C15 1.367(8)
C10 C11 1.408(6)
C29 H29A 0.9800
C29 H29B 0.9800
C29 H29C 0.9800
C32 C33 1.515(7)
C32 H32A 0.9900
C32 H32B 0.9900
C31 H31A 0.9800
C31 H31B 0.9800
C31 H31C 0.9800
C15 C14 1.389(9)
C15 H15 0.9500
C22 H22A 0.9800
C22 H22B 0.9800
C22 H22C 0.9800
C27 H27A 0.9800
C27 H27B 0.9800
C27 H27C 0.9800
C20 C19 1.397(10)
C20 H20 0.9500
C18 C19 1.377(10)
C18 H18 0.9500
C33 C34 1.476(8)
C33 H33A 0.9900
C33 H33B 0.9900
C19 H19 0.9500
C34 H34A 0.9900
C34 H34B 0.9900
C26 H26A 0.9800
C26 H26B 0.9800
C26 H26C 0.9800
C11 C12 1.368(10)
C11 H11 0.9500
C25 H25A 0.9800
C25 H25B 0.9800
C25 H25C 0.9800
C14 C13 1.414(9)
C14 H14 0.9500
C13 C12 1.363(11)
C13 H13 0.9500
C12 H12 0.9500

loop_
_geom_torsion_atom_site_label_1
_geom_torsion_atom_site_label_2
_geom_torsion_atom_site_label_3
_geom_torsion_atom_site_label_4
_geom_torsion
C9 N1 C7 O1 -6.4(6)
Sc N1 C7 O1 159.2(3)
C9 N1 C7 C5 169.7(5)
Sc N1 C7 C5 -24.8(7)
C8 O1 C7 N1 -12.7(6)
C8 O1 C7 C5 170.7(4)
C25 Si1 C24 Sc -4.6(5)
C27 Si1 C24 Sc -123.6(3)
C26 Si1 C24 Sc 114.5(4)
N1 C7 C5 C6 -176.3(5)
O1 C7 C5 C6 -0.2(6)
N1 C7 C5 C4 0.9(8)
O1 C7 C5 C4 176.9(4)
C16 N2 C4 C3 11.3(6)
Sc N2 C4 C3 -169.8(3)
C16 N2 C4 C5 -169.3(4)
Sc N2 C4 C5 9.6(7)
C2 C3 C4 N2 176.5(4)
C2 C3 C4 C5 -2.9(6)
C6 C5 C4 N2 -175.3(4)
C7 C5 C4 N2 7.7(7)
C6 C5 C4 C3 4.1(6)
C7 C5 C4 C3 -172.9(4)
C29 Si2 C28 Sc 71.4(3)
C31 Si2 C28 Sc -168.2(3)
C30 Si2 C28 Sc -48.8(4)
C4 C3 C2 C1 0.9(7)
C4 N2 C16 C17 -88.0(5)
Sc N2 C16 C17 92.8(4)
C4 N2 C16 C21 93.1(5)
Sc N2 C16 C21 -86.1(4)
C4 C5 C6 C1 -3.5(8)
C7 C5 C6 C1 173.6(5)
C5 C6 C1 C2 1.4(8)
C3 C2 C1 C6 0.0(7)
C32 O2 C35 C34 23.0(5)
Sc O2 C35 C34 -168.9(3)
C7 N1 C9 C10 -100.0(5)
Sc N1 C9 C10 93.9(4)
C7 N1 C9 C8 21.6(5)
Sc N1 C9 C8 -144.6(4)
C17 C16 C21 C20 -1.7(7)
N2 C16 C21 C20 177.2(4)
C17 C16 C21 C22 177.4(4)
N2 C16 C21 C22 -3.7(6)
C21 C16 C17 C18 1.1(7)
N2 C16 C17 C18 -177.7(4)
C21 C16 C17 C23 -178.4(4)
N2 C16 C17 C23 2.7(7)
C7 O1 C8 C9 25.0(6)
N1 C9 C8 O1 -27.9(5)
C10 C9 C8 O1 92.9(5)
N1 C9 C10 C15 6.1(7)
C8 C9 C10 C15 -108.4(6)
N1 C9 C10 C11 -172.3(5)
C8 C9 C10 C11 73.2(6)
C35 O2 C32 C33 -33.4(5)
Sc O2 C32 C33 158.6(3)
C11 C10 C15 C14 0.5(9)
C9 C10 C15 C14 -177.9(6)
C16 C21 C20 C19 0.9(7)
C22 C21 C20 C19 -178.2(5)
C16 C17 C18 C19 0.2(8)
C23 C17 C18 C19 179.7(5)
O2 C32 C33 C34 31.2(6)
C17 C18 C19 C20 -0.9(9)
C21 C20 C19 C18 0.4(8)
C32 C33 C34 C35 -17.2(7)
O2 C35 C34 C33 -3.0(6)
C15 C10 C11 C12 0.2(10)
C9 C10 C11 C12 178.7(6)
C10 C15 C14 C13 0.0(10)
C15 C14 C13 C12 -1.2(12)
C14 C13 C12 C11 1.9(13)
C10 C11 C12 C13 -1.5(12)
